data_7711762
loop_
_publ_author_name
'Luz, Christian'
'Glok, Eduard'
'Horrer, G\"unther'
'Radius, Udo'

_publ_section_title
;
 N Heterocyclic Carbene and Cyclic (Alkyl)(amino)carbene Complexes of
 Molybdenum(IV) and Tungsten(IV)
;
_journal_name_full 'Dalton Transactions'
_journal_paper_doi 10.1039/D2DT03409C
_journal_year 2022
_chemical_formula_moiety 'C25 H34 Cl4 N2 S W'
_chemical_formula_sum 'C25 H34 Cl4 N2 S W'
_chemical_formula_weight 720.24
_space_group_crystal_system monoclinic
_space_group_IT_number 14
_space_group_name_Hall '-P 2yn'
_space_group_name_H-M_alt 'P 1 21/n 1'
_atom_sites_solution_hydrogens geom
_atom_sites_solution_primary dual
_atom_sites_solution_secondary difmap
_audit_creation_method SHELXL-2018/3
_audit_update_record
;
2022-10-20 deposited with the CCDC.	2022-11-14 downloaded from the CCDC.
;
_cell_angle_alpha 90
_cell_angle_beta 103.9760(10)
_cell_angle_gamma 90
_cell_formula_units_Z 4
_cell_length_a 10.89010(10)
_cell_length_b 20.53370(10)
_cell_length_c 13.28410(10)
_cell_measurement_reflns_used 99835
_cell_measurement_temperature 100(2)
_cell_measurement_theta_max 29.8040
_cell_measurement_theta_min 1.9630
_cell_volume 2882.58(4)
_computing_cell_refinement 'CrysAlisPro 1.171.40.53 (Rigaku OD, 2019)'
_computing_data_collection 'CrysAlisPro 1.171.40.53 (Rigaku OD, 2019)'
_computing_data_reduction 'CrysAlisPro 1.171.40.53 (Rigaku OD, 2019)'
_computing_molecular_graphics 'ShelXLe (Huebschle et all, 2011)'
_computing_publication_material 'SHELXL-2014/6 (Sheldrick, 2014)'
_computing_structure_refinement 'SHELXL-2018/3 (Sheldrick, 2018)'
_computing_structure_solution 'SHELXT 2014/5 (Sheldrick, 2014)'
_diffrn_ambient_temperature 100(2)
_diffrn_measured_fraction_theta_full 1.000
_diffrn_measured_fraction_theta_max 0.935
_diffrn_measurement_device_type 'XtaLAB Synergy, Dualflex, HyPix'
_diffrn_measurement_method '\w scans'
_diffrn_radiation_type MoK\a
_diffrn_radiation_wavelength 0.71073
_diffrn_reflns_av_R_equivalents 0.0446
_diffrn_reflns_av_unetI/netI 0.0162
_diffrn_reflns_Laue_measured_fraction_full 1.000
_diffrn_reflns_Laue_measured_fraction_max 0.935
_diffrn_reflns_limit_h_max 14
_diffrn_reflns_limit_h_min -15
_diffrn_reflns_limit_k_max 27
_diffrn_reflns_limit_k_min -27
_diffrn_reflns_limit_l_max 17
_diffrn_reflns_limit_l_min -17
_diffrn_reflns_number 127644
_diffrn_reflns_point_group_measured_fraction_full 1.000
_diffrn_reflns_point_group_measured_fraction_max 0.935
_diffrn_reflns_theta_full 26.000
_diffrn_reflns_theta_max 29.661
_diffrn_reflns_theta_min 1.865
_diffrn_source 'micro-focus sealed X-ray tube'
_exptl_absorpt_coefficient_mu 4.467
_exptl_absorpt_correction_T_max 1.00000
_exptl_absorpt_correction_T_min 0.45034
_exptl_absorpt_correction_type gaussian
_exptl_absorpt_process_details
;
CrysAlisPro 1.171.41.73a (Rigaku Oxford Diffraction, 2020)
Numerical absorption correction based on gaussian integration over
a multifaceted crystal model
Empirical absorption correction using spherical harmonics,
implemented in SCALE3 ABSPACK scaling algorithm.
;
_exptl_crystal_colour orange
_exptl_crystal_density_diffrn 1.660
_exptl_crystal_description block
_exptl_crystal_F_000 1424
_exptl_crystal_size_max 0.369
_exptl_crystal_size_mid 0.309
_exptl_crystal_size_min 0.202
_refine_diff_density_max 0.789
_refine_diff_density_min -0.511
_refine_diff_density_rms 0.078
_refine_ls_extinction_method none
_refine_ls_goodness_of_fit_ref 1.074
_refine_ls_hydrogen_treatment constr
_refine_ls_matrix_type full
_refine_ls_number_parameters 306
_refine_ls_number_reflns 7625
_refine_ls_number_restraints 0
_refine_ls_restrained_S_all 1.074
_refine_ls_R_factor_all 0.0173
_refine_ls_R_factor_gt 0.0155
_refine_ls_shift/su_max 0.006
_refine_ls_shift/su_mean 0.000
_refine_ls_structure_factor_coef Fsqd
_refine_ls_weighting_details 'w=1/[\s^2^(Fo^2^)+(0.0155P)^2^+1.9037P] where P=(Fo^2^+2Fc^2^)/3'
_refine_ls_weighting_scheme calc
_refine_ls_wR_factor_gt 0.0356
_refine_ls_wR_factor_ref 0.0360
_reflns_Friedel_coverage 0.000
_reflns_number_gt 7252
_reflns_number_total 7625
_reflns_threshold_expression 'I > 2\s(I)'
_cod_data_source_file d2dt03409c2.cif
_cod_data_source_block compound_8
_cod_original_cell_volume 2882.57(4)
_cod_original_sg_symbol_H-M 'P 21/n'
_cod_database_code 7711762
_shelx_shelxl_version_number 2018/3
_shelx_space_group_comment
;
The symmetry employed for this shelxl refinement is uniquely defined
by the following loop, which should always be used as a source of
symmetry information in preference to the above space-group names.
They are only intended as comments.
;
_shelx_estimated_absorpt_t_min 0.289
_shelx_estimated_absorpt_t_max 0.469

loop_
_space_group_symop_operation_xyz
'x, y, z'
'-x+1/2, y+1/2, -z+1/2'
'-x, -y, -z'
'x-1/2, -y-1/2, z-1/2'

loop_
_atom_site_label
_atom_site_type_symbol
_atom_site_fract_x
_atom_site_fract_y
_atom_site_fract_z
_atom_site_U_iso_or_equiv
_atom_site_adp_type
_atom_site_occupancy
_atom_site_site_symmetry_order
_atom_site_calc_flag
_atom_site_refinement_flags_posn
_atom_site_refinement_flags_adp
_atom_site_refinement_flags_occupancy
_atom_site_disorder_assembly
_atom_site_disorder_group
W001 W 0.65598(2) 0.61296(2) 0.33936(2) 0.01035(2) Uani 1 1 d . . . . .
Cl02 Cl 0.69616(4) 0.54107(2) 0.21381(3) 0.01715(7) Uani 1 1 d . . . . .
Cl03 Cl 0.85832(3) 0.65893(2) 0.36330(3) 0.01653(7) Uani 1 1 d . . . . .
Cl04 Cl 0.47337(3) 0.55632(2) 0.34759(3) 0.01912(8) Uani 1 1 d . . . . .
Cl05 Cl 0.61797(4) 0.68247(2) 0.47060(3) 0.02064(8) Uani 1 1 d . . . . .
S006 S 0.78122(4) 0.52787(2) 0.46721(3) 0.01431(7) Uani 1 1 d . . . . .
N007 N 0.43981(12) 0.67387(6) 0.14934(10) 0.0135(3) Uani 1 1 d . . . . .
N8 N 0.61205(12) 0.72847(6) 0.16762(10) 0.0145(3) Uani 1 1 d . . . . .
C009 C 0.33299(14) 0.63437(8) 0.15903(11) 0.0139(3) Uani 1 1 d . . . . .
C00A C 0.30778(15) 0.57626(8) 0.10415(12) 0.0158(3) Uani 1 1 d . . . . .
C00B C 0.39615(16) 0.54764(9) 0.04475(13) 0.0206(3) Uani 1 1 d . . . . .
H00A H 0.347826 0.527588 -0.017581 0.031 Uiso 1 1 calc R U . . .
H00B H 0.448983 0.515538 0.086732 0.031 Uiso 1 1 calc R U . . .
H00C H 0.448045 0.581519 0.027183 0.031 Uiso 1 1 calc R U . . .
C00C C 0.82927(15) 0.74475(8) 0.15286(12) 0.0175(3) Uani 1 1 d . . . . .
C00D C 0.41994(15) 0.71892(8) 0.06929(12) 0.0178(3) Uani 1 1 d . . . . .
H00D H 0.346083 0.724506 0.017597 0.021 Uiso 1 1 calc R U . . .
C00E C 0.55962(14) 0.67853(7) 0.21210(11) 0.0124(3) Uani 1 1 d . . . . .
C00F C 0.63834(16) 0.82997(9) 0.32211(14) 0.0223(4) Uani 1 1 d . . . . .
H00E H 0.654940 0.872081 0.353863 0.033 Uiso 1 1 calc R U . . .
H00F H 0.632546 0.798291 0.373918 0.033 Uiso 1 1 calc R U . . .
H00G H 0.560016 0.831183 0.270045 0.033 Uiso 1 1 calc R U . . .
C00G C 0.25159(15) 0.66008(8) 0.21620(12) 0.0172(3) Uani 1 1 d . . . . .
C00H C 0.52743(15) 0.75282(8) 0.08065(12) 0.0186(3) Uani 1 1 d . . . . .
H00H H 0.542460 0.786394 0.038177 0.022 Uiso 1 1 calc R U . . .
C00I C 0.14229(16) 0.62533(9) 0.21673(13) 0.0206(3) Uani 1 1 d . . . . .
H00I H 0.086349 0.641761 0.253362 0.025 Uiso 1 1 calc R U . . .
C00J C 0.95682(16) 0.83151(8) 0.25038(14) 0.0221(4) Uani 1 1 d . . . . .
C00K C 0.19797(15) 0.54266(8) 0.10877(13) 0.0192(3) Uani 1 1 d . . . . .
H00K H 0.180300 0.503175 0.073995 0.023 Uiso 1 1 calc R U . . .
C00L C 0.76368(16) 0.54493(8) 0.59726(12) 0.0173(3) Uani 1 1 d . . . . .
H00J H 0.679206 0.561304 0.593771 0.021 Uiso 1 1 calc R U . . .
H00L H 0.775255 0.505181 0.637911 0.021 Uiso 1 1 calc R U . . .
C00M C 0.73325(14) 0.76074(8) 0.20170(12) 0.0149(3) Uani 1 1 d . . . . .
C00N C 0.70015(17) 0.45012(8) 0.44125(13) 0.0195(3) Uani 1 1 d . . . . .
H00M H 0.621274 0.452057 0.462866 0.023 Uiso 1 1 calc R U . . .
H00N H 0.680177 0.441508 0.367285 0.023 Uiso 1 1 calc R U . . .
C00O C 0.74413(15) 0.81170(8) 0.27277(12) 0.0174(3) Uani 1 1 d . . . . .
C00P C 0.86123(17) 0.59520(9) 0.64887(14) 0.0237(4) Uani 1 1 d . . . . .
H00O H 0.855182 0.602090 0.718985 0.036 Uiso 1 1 calc R U . . .
H00P H 0.845613 0.635471 0.611231 0.036 Uiso 1 1 calc R U . . .
H00Q H 0.944475 0.579775 0.648965 0.036 Uiso 1 1 calc R U . . .
C00Q C 0.11424(15) 0.56655(9) 0.16388(13) 0.0211(3) Uani 1 1 d . . . . .
C00R C 0.94120(16) 0.78071(9) 0.17938(13) 0.0207(3) Uani 1 1 d . . . . .
H00R H 1.007000 0.770392 0.148740 0.025 Uiso 1 1 calc R U . . .
C00S C 0.28336(17) 0.72219(9) 0.27706(15) 0.0250(4) Uani 1 1 d . . . . .
H00S H 0.214742 0.733747 0.307335 0.038 Uiso 1 1 calc R U . . .
H00T H 0.296701 0.756436 0.231662 0.038 Uiso 1 1 calc R U . . .
H00U H 0.358898 0.716010 0.331004 0.038 Uiso 1 1 calc R U . . .
C00T C 0.85768(16) 0.84626(8) 0.29616(13) 0.0208(3) Uani 1 1 d . . . . .
H00V H 0.867613 0.880207 0.343785 0.025 Uiso 1 1 calc R U . . .
C00U C 1.07651(19) 0.87187(10) 0.27576(18) 0.0329(5) Uani 1 1 d . . . . .
H00W H 1.055880 0.916720 0.259513 0.049 Uiso 1 1 calc R U . . .
H00X H 1.133179 0.856701 0.235597 0.049 Uiso 1 1 calc R U . . .
H00Y H 1.116438 0.867825 0.348272 0.049 Uiso 1 1 calc R U . . .
C00V C 0.81293(18) 0.69111(9) 0.07347(14) 0.0246(4) Uani 1 1 d . . . . .
H00Z H 0.891875 0.683499 0.055340 0.037 Uiso 1 1 calc R U . . .
H010 H 0.749954 0.703618 0.012647 0.037 Uiso 1 1 calc R U . . .
H011 H 0.786543 0.651992 0.101816 0.037 Uiso 1 1 calc R U . . .
C00W C 0.7812(2) 0.39525(9) 0.49839(16) 0.0304(4) Uani 1 1 d . . . . .
H012 H 0.738957 0.354426 0.479511 0.046 Uiso 1 1 calc R U . . .
H013 H 0.794819 0.401745 0.571824 0.046 Uiso 1 1 calc R U . . .
H014 H 0.861226 0.394840 0.479986 0.046 Uiso 1 1 calc R U . . .
C00X C -0.00573(17) 0.53003(10) 0.16562(17) 0.0314(4) Uani 1 1 d . . . . .
H015 H 0.002740 0.485347 0.147116 0.047 Uiso 1 1 calc R U . . .
H016 H -0.075816 0.549409 0.116864 0.047 Uiso 1 1 calc R U . . .
H017 H -0.020324 0.532131 0.233986 0.047 Uiso 1 1 calc R U . . .

loop_
_atom_site_aniso_label
_atom_site_aniso_U_11
_atom_site_aniso_U_22
_atom_site_aniso_U_33
_atom_site_aniso_U_23
_atom_site_aniso_U_13
_atom_site_aniso_U_12
W001 0.00979(3) 0.01124(4) 0.00979(3) 0.00077(2) 0.00194(2) 0.00028(2)
Cl02 0.01925(18) 0.01797(18) 0.01423(16) -0.00337(14) 0.00402(13) 0.00127(14)
Cl03 0.01280(16) 0.01815(18) 0.01692(17) 0.00384(14) 0.00025(13) -0.00325(13)
Cl04 0.01179(16) 0.02186(19) 0.02324(19) 0.00873(15) 0.00331(14) -0.00127(14)
Cl05 0.0267(2) 0.02054(19) 0.01522(17) -0.00174(14) 0.00604(15) 0.00716(15)
S006 0.01464(17) 0.01347(18) 0.01381(17) 0.00141(13) 0.00144(13) 0.00088(13)
N007 0.0119(6) 0.0135(6) 0.0143(6) 0.0012(5) 0.0018(5) 0.0004(5)
N8 0.0135(6) 0.0143(6) 0.0145(6) 0.0027(5) 0.0009(5) -0.0005(5)
C009 0.0095(7) 0.0161(8) 0.0146(7) 0.0029(6) -0.0003(5) 0.0004(5)
C00A 0.0140(7) 0.0186(8) 0.0127(7) 0.0012(6) -0.0005(6) 0.0009(6)
C00B 0.0209(8) 0.0219(9) 0.0184(8) -0.0050(6) 0.0037(6) -0.0004(6)
C00C 0.0183(8) 0.0166(8) 0.0169(8) 0.0067(6) 0.0029(6) 0.0003(6)
C00D 0.0163(7) 0.0182(8) 0.0158(7) 0.0048(6) -0.0021(6) 0.0018(6)
C00E 0.0116(7) 0.0118(7) 0.0133(7) -0.0004(5) 0.0025(5) 0.0006(5)
C00F 0.0227(8) 0.0199(9) 0.0231(8) -0.0005(7) 0.0035(7) 0.0024(6)
C00G 0.0144(7) 0.0207(8) 0.0154(7) 0.0023(6) 0.0016(6) 0.0053(6)
C00H 0.0187(8) 0.0177(8) 0.0169(7) 0.0070(6) -0.0005(6) 0.0008(6)
C00I 0.0129(7) 0.0293(9) 0.0196(8) 0.0067(7) 0.0038(6) 0.0062(6)
C00J 0.0172(8) 0.0185(8) 0.0269(9) 0.0100(7) -0.0022(6) -0.0042(6)
C00K 0.0168(8) 0.0177(8) 0.0200(8) 0.0017(6) -0.0016(6) -0.0027(6)
C00L 0.0214(8) 0.0164(8) 0.0128(7) 0.0009(6) 0.0018(6) -0.0027(6)
C00M 0.0129(7) 0.0139(7) 0.0164(7) 0.0059(6) 0.0006(6) -0.0016(6)
C00N 0.0255(8) 0.0130(8) 0.0171(7) -0.0014(6) -0.0005(6) -0.0015(6)
C00O 0.0171(8) 0.0145(8) 0.0186(8) 0.0046(6) 0.0004(6) 0.0011(6)
C00P 0.0258(9) 0.0208(9) 0.0204(8) -0.0040(7) -0.0023(7) -0.0045(7)
C00Q 0.0114(7) 0.0258(9) 0.0239(8) 0.0093(7) -0.0002(6) -0.0004(6)
C00R 0.0161(8) 0.0226(9) 0.0237(8) 0.0105(7) 0.0056(6) -0.0001(6)
C00S 0.0207(8) 0.0260(9) 0.0280(9) -0.0068(7) 0.0052(7) 0.0055(7)
C00T 0.0224(8) 0.0145(8) 0.0217(8) 0.0035(6) -0.0021(6) -0.0026(6)
C00U 0.0222(9) 0.0272(10) 0.0448(12) 0.0095(9) -0.0005(8) -0.0101(8)
C00V 0.0266(9) 0.0258(9) 0.0229(8) 0.0006(7) 0.0091(7) 0.0000(7)
C00W 0.0428(12) 0.0128(8) 0.0287(10) -0.0012(7) -0.0046(8) 0.0054(8)
C00X 0.0143(8) 0.0369(11) 0.0421(11) 0.0131(9) 0.0048(8) -0.0039(7)

loop_
_atom_type_symbol
_atom_type_description
_atom_type_scat_dispersion_real
_atom_type_scat_dispersion_imag
_atom_type_scat_source
C C 0.0033 0.0016 'International Tables Vol C Tables 4.2.6.8 and 6.1.1.4'
H H 0.0000 0.0000 'International Tables Vol C Tables 4.2.6.8 and 6.1.1.4'
N N 0.0061 0.0033 'International Tables Vol C Tables 4.2.6.8 and 6.1.1.4'
S S 0.1246 0.1234 'International Tables Vol C Tables 4.2.6.8 and 6.1.1.4'
Cl Cl 0.1484 0.1585 'International Tables Vol C Tables 4.2.6.8 and 6.1.1.4'
W W -0.8490 6.8722 'International Tables Vol C Tables 4.2.6.8 and 6.1.1.4'

loop_
_geom_angle_atom_site_label_1
_geom_angle_atom_site_label_2
_geom_angle_atom_site_label_3
_geom_angle
_geom_angle_site_symmetry_1
_geom_angle_site_symmetry_3
_geom_angle_publ_flag
C00E W001 Cl04 94.98(4) . . ?
C00E W001 Cl02 88.58(4) . . ?
Cl04 W001 Cl02 91.557(14) . . ?
C00E W001 Cl03 96.61(4) . . ?
Cl04 W001 Cl03 168.172(13) . . ?
Cl02 W001 Cl03 91.101(14) . . ?
C00E W001 Cl05 93.48(4) . . ?
Cl04 W001 Cl05 87.896(15) . . ?
Cl02 W001 Cl05 177.906(14) . . ?
Cl03 W001 Cl05 89.033(14) . . ?
C00E W001 S006 171.58(4) . . ?
Cl04 W001 S006 87.283(13) . . ?
Cl02 W001 S006 83.248(13) . . ?
Cl03 W001 S006 81.587(13) . . ?
Cl05 W001 S006 94.706(13) . . ?
C00N S006 C00L 101.07(8) . . ?
C00N S006 W001 108.32(5) . . ?
C00L S006 W001 109.54(6) . . ?
C00E N007 C00D 111.66(13) . . ?
C00E N007 C009 130.63(13) . . ?
C00D N007 C009 117.49(12) . . ?
C00E N8 C00H 111.47(13) . . ?
C00E N8 C00M 130.45(13) . . ?
C00H N8 C00M 117.90(13) . . ?
C00A C009 C00G 122.44(15) . . ?
C00A C009 N007 119.65(14) . . ?
C00G C009 N007 117.61(15) . . ?
C009 C00A C00K 117.65(15) . . ?
C009 C00A C00B 122.70(14) . . ?
C00K C00A C00B 119.60(15) . . ?
C00A C00B H00A 109.5 . . ?
C00A C00B H00B 109.5 . . ?
H00A C00B H00B 109.5 . . ?
C00A C00B H00C 109.5 . . ?
H00A C00B H00C 109.5 . . ?
H00B C00B H00C 109.5 . . ?
C00R C00C C00M 117.70(16) . . ?
C00R C00C C00V 120.81(15) . . ?
C00M C00C C00V 121.49(15) . . ?
C00H C00D N007 106.87(14) . . ?
C00H C00D H00D 126.6 . . ?
N007 C00D H00D 126.6 . . ?
N007 C00E N8 102.93(12) . . ?
N007 C00E W001 128.81(11) . . ?
N8 C00E W001 127.70(10) . . ?
C00O C00F H00E 109.5 . . ?
C00O C00F H00F 109.5 . . ?
H00E C00F H00F 109.5 . . ?
C00O C00F H00G 109.5 . . ?
H00E C00F H00G 109.5 . . ?
H00F C00F H00G 109.5 . . ?
C00I C00G C009 117.63(16) . . ?
C00I C00G C00S 121.24(15) . . ?
C009 C00G C00S 121.11(15) . . ?
C00D C00H N8 107.07(14) . . ?
C00D C00H H00H 126.5 . . ?
N8 C00H H00H 126.5 . . ?
C00G C00I C00Q 121.77(16) . . ?
C00G C00I H00I 119.1 . . ?
C00Q C00I H00I 119.1 . . ?
C00R C00J C00T 118.59(15) . . ?
C00R C00J C00U 121.37(18) . . ?
C00T C00J C00U 120.01(17) . . ?
C00Q C00K C00A 121.83(16) . . ?
C00Q C00K H00K 119.1 . . ?
C00A C00K H00K 119.1 . . ?
C00P C00L S006 109.70(12) . . ?
C00P C00L H00J 109.7 . . ?
S006 C00L H00J 109.7 . . ?
C00P C00L H00L 109.7 . . ?
S006 C00L H00L 109.7 . . ?
H00J C00L H00L 108.2 . . ?
C00O C00M C00C 122.69(15) . . ?
C00O C00M N8 118.47(14) . . ?
C00C C00M N8 118.39(14) . . ?
C00W C00N S006 111.12(12) . . ?
C00W C00N H00M 109.4 . . ?
S006 C00N H00M 109.4 . . ?
C00W C00N H00N 109.4 . . ?
S006 C00N H00N 109.4 . . ?
H00M C00N H00N 108.0 . . ?
C00T C00O C00M 117.28(15) . . ?
C00T C00O C00F 120.50(16) . . ?
C00M C00O C00F 122.22(15) . . ?
C00L C00P H00O 109.5 . . ?
C00L C00P H00P 109.5 . . ?
H00O C00P H00P 109.5 . . ?
C00L C00P H00Q 109.5 . . ?
H00O C00P H00Q 109.5 . . ?
H00P C00P H00Q 109.5 . . ?
C00K C00Q C00I 118.66(15) . . ?
C00K C00Q C00X 120.84(17) . . ?
C00I C00Q C00X 120.49(17) . . ?
C00J C00R C00C 121.67(16) . . ?
C00J C00R H00R 119.2 . . ?
C00C C00R H00R 119.2 . . ?
C00G C00S H00S 109.5 . . ?
C00G C00S H00T 109.5 . . ?
H00S C00S H00T 109.5 . . ?
C00G C00S H00U 109.5 . . ?
H00S C00S H00U 109.5 . . ?
H00T C00S H00U 109.5 . . ?
C00O C00T C00J 122.06(16) . . ?
C00O C00T H00V 119.0 . . ?
C00J C00T H00V 119.0 . . ?
C00J C00U H00W 109.5 . . ?
C00J C00U H00X 109.5 . . ?
H00W C00U H00X 109.5 . . ?
C00J C00U H00Y 109.5 . . ?
H00W C00U H00Y 109.5 . . ?
H00X C00U H00Y 109.5 . . ?
C00C C00V H00Z 109.5 . . ?
C00C C00V H010 109.5 . . ?
H00Z C00V H010 109.5 . . ?
C00C C00V H011 109.5 . . ?
H00Z C00V H011 109.5 . . ?
H010 C00V H011 109.5 . . ?
C00N C00W H012 109.5 . . ?
C00N C00W H013 109.5 . . ?
H012 C00W H013 109.5 . . ?
C00N C00W H014 109.5 . . ?
H012 C00W H014 109.5 . . ?
H013 C00W H014 109.5 . . ?
C00Q C00X H015 109.5 . . ?
C00Q C00X H016 109.5 . . ?
H015 C00X H016 109.5 . . ?
C00Q C00X H017 109.5 . . ?
H015 C00X H017 109.5 . . ?
H016 C00X H017 109.5 . . ?

loop_
_geom_bond_atom_site_label_1
_geom_bond_atom_site_label_2
_geom_bond_distance
_geom_bond_site_symmetry_2
_geom_bond_publ_flag
W001 C00E 2.2170(15) . ?
W001 Cl04 2.3290(4) . ?
W001 Cl02 2.3461(4) . ?
W001 Cl03 2.3471(4) . ?
W001 Cl05 2.3657(4) . ?
W001 S006 2.5844(4) . ?
S006 C00N 1.8165(17) . ?
S006 C00L 1.8174(16) . ?
N007 C00E 1.3715(19) . ?
N007 C00D 1.386(2) . ?
N007 C009 1.449(2) . ?
N8 C00E 1.375(2) . ?
N8 C00H 1.3856(19) . ?
N8 C00M 1.448(2) . ?
C009 C00A 1.391(2) . ?
C009 C00G 1.402(2) . ?
C00A C00K 1.395(2) . ?
C00A C00B 1.504(2) . ?
C00B H00A 0.9600 . ?
C00B H00B 0.9600 . ?
C00B H00C 0.9600 . ?
C00C C00R 1.396(2) . ?
C00C C00M 1.396(2) . ?
C00C C00V 1.506(2) . ?
C00D C00H 1.339(2) . ?
C00D H00D 0.9300 . ?
C00F C00O 1.504(2) . ?
C00F H00E 0.9600 . ?
C00F H00F 0.9600 . ?
C00F H00G 0.9600 . ?
C00G C00I 1.389(2) . ?
C00G C00S 1.505(2) . ?
C00H H00H 0.9300 . ?
C00I C00Q 1.393(3) . ?
C00I H00I 0.9300 . ?
C00J C00R 1.389(3) . ?
C00J C00T 1.394(3) . ?
C00J C00U 1.512(2) . ?
C00K C00Q 1.389(2) . ?
C00K H00K 0.9300 . ?
C00L C00P 1.521(2) . ?
C00L H00J 0.9700 . ?
C00L H00L 0.9700 . ?
C00M C00O 1.395(2) . ?
C00N C00W 1.517(2) . ?
C00N H00M 0.9700 . ?
C00N H00N 0.9700 . ?
C00O C00T 1.394(2) . ?
C00P H00O 0.9600 . ?
C00P H00P 0.9600 . ?
C00P H00Q 0.9600 . ?
C00Q C00X 1.511(2) . ?
C00R H00R 0.9300 . ?
C00S H00S 0.9600 . ?
C00S H00T 0.9600 . ?
C00S H00U 0.9600 . ?
C00T H00V 0.9300 . ?
C00U H00W 0.9600 . ?
C00U H00X 0.9600 . ?
C00U H00Y 0.9600 . ?
C00V H00Z 0.9600 . ?
C00V H010 0.9600 . ?
C00V H011 0.9600 . ?
C00W H012 0.9600 . ?
C00W H013 0.9600 . ?
C00W H014 0.9600 . ?
C00X H015 0.9600 . ?
C00X H016 0.9600 . ?
C00X H017 0.9600 . ?
